data_7718854
loop_
_publ_author_name
'Jana, Narayan Ch'
'&#x10c;i&#x17e;m&#xe1;r, Erik'
'Brand&#xe3;o, Paula'
'Pramanik, Kuheli'
'Panja, Anangamohan'

_publ_section_title
;
 Experimental and theoretical insights into magnetic exchange and
 anisotropy in multinuclear cobalt complexes displaying slow relaxation.
;
_journal_issue 26
_journal_name_full 'Dalton transactions (Cambridge, England : 2003)'
_journal_page_first 10403
_journal_page_last 10415
_journal_paper_doi 10.1039/d5dt01197c
_journal_volume 54
_journal_year 2025
_chemical_formula_moiety 'C66.5 H63.5 Co4 N6 O14 S2'
_chemical_formula_sum 'C66.5 H63.5 Co4 N6 O14 S2'
_chemical_formula_weight 1470.57
_space_group_crystal_system monoclinic
_space_group_IT_number 14
_space_group_name_Hall '-P 2yn'
_space_group_name_H-M_alt 'P 1 21/n 1'
_atom_sites_solution_hydrogens mixed
_audit_creation_date 2024-11-27
_audit_creation_method
;
Olex2 1.5
(compiled 2024.02.16 svn.r378c4104 for OlexSys, GUI svn.r6928)
;
_audit_update_record
;
2025-05-18 deposited with the CCDC.	2025-06-10 downloaded from the CCDC.
;
_cell_angle_alpha 90
_cell_angle_beta 92.053(17)
_cell_angle_gamma 90
_cell_formula_units_Z 2
_cell_length_a 10.281(7)
_cell_length_b 16.080(11)
_cell_length_c 20.016(13)
_cell_measurement_reflns_used 600
_cell_measurement_temperature 150(2)
_cell_measurement_theta_max 25.04
_cell_measurement_theta_min 2.91
_cell_volume 3307(4)
_computing_molecular_graphics 'Olex2 1.5 (Dolomanov et al., 2009)'
_computing_publication_material 'Olex2 1.5 (Dolomanov et al., 2009)'
_computing_structure_refinement 'SHELXL 2018/3 (Sheldrick, 2015)'
_computing_structure_solution 'SHELXT 2018/2 (Sheldrick, 2018)'
_diffrn_ambient_temperature 150.00
_diffrn_measured_fraction_theta_full 0.999
_diffrn_measured_fraction_theta_max 0.998
_diffrn_measurement_device_type CCD
_diffrn_radiation_type MoK\a
_diffrn_radiation_wavelength 0.71076
_diffrn_reflns_av_R_equivalents 0.0410
_diffrn_reflns_av_unetI/netI 0.0224
_diffrn_reflns_Laue_measured_fraction_full 0.999
_diffrn_reflns_Laue_measured_fraction_max 0.998
_diffrn_reflns_limit_h_max 13
_diffrn_reflns_limit_h_min -13
_diffrn_reflns_limit_k_max 20
_diffrn_reflns_limit_k_min -20
_diffrn_reflns_limit_l_max 25
_diffrn_reflns_limit_l_min -25
_diffrn_reflns_number 67508
_diffrn_reflns_point_group_measured_fraction_full 0.999
_diffrn_reflns_point_group_measured_fraction_max 0.998
_diffrn_reflns_theta_full 25.243
_diffrn_reflns_theta_max 27.093
_diffrn_reflns_theta_min 2.261
_exptl_absorpt_coefficient_mu 1.118
_exptl_absorpt_correction_T_max 0.7455
_exptl_absorpt_correction_T_min 0.6181
_exptl_absorpt_correction_type multi-scan
_exptl_absorpt_process_details sadabs
_exptl_crystal_colour purple
_exptl_crystal_density_diffrn 1.477
_exptl_crystal_description block
_exptl_crystal_F_000 1513
_exptl_crystal_size_max 0.18
_exptl_crystal_size_mid 0.14
_exptl_crystal_size_min 0.04
_refine_diff_density_max 0.613
_refine_diff_density_min -0.572
_refine_diff_density_rms 0.064
_refine_ls_extinction_method none
_refine_ls_goodness_of_fit_ref 1.082
_refine_ls_hydrogen_treatment mixed
_refine_ls_matrix_type full
_refine_ls_number_parameters 433
_refine_ls_number_reflns 7282
_refine_ls_number_restraints 0
_refine_ls_restrained_S_all 1.082
_refine_ls_R_factor_all 0.0518
_refine_ls_R_factor_gt 0.0353
_refine_ls_shift/su_max 0.001
_refine_ls_shift/su_mean 0.000
_refine_ls_structure_factor_coef Fsqd
_refine_ls_weighting_details 'w=1/[\s^2^(Fo^2^)+(0.0295P)^2^+4.2240P] where P=(Fo^2^+2Fc^2^)/3'
_refine_ls_weighting_scheme calc
_refine_ls_wR_factor_gt 0.0799
_refine_ls_wR_factor_ref 0.0892
_reflns_Friedel_coverage 0.000
_reflns_number_gt 5903
_reflns_number_total 7282
_reflns_threshold_expression 'I > 2\s(I)'
_cod_data_source_file d5dt01197c2.cif
_cod_data_source_block Complex-3_apjg289
_cod_depositor_comments 'Adding full bibliography for 7718853--7718856.cif.'
_cod_original_formula_sum 'C66.50 H63.50 Co4 N6 O14 S2'
_cod_database_code 7718854
_shelx_shelxl_version_number 2018/3
_shelx_space_group_comment
;
The symmetry employed for this shelxl refinement is uniquely defined
by the following loop, which should always be used as a source of
symmetry information in preference to the above space-group names.
They are only intended as comments.
;
_shelx_estimated_absorpt_t_max 0.957
_shelx_estimated_absorpt_t_min 0.824
_olex2_refinement_description
;
1. Others
 Fixed Sof: C34(0.25) H34A(0.25) H34B(0.25) H34C(0.25)
2.a Secondary CH2 refined with riding coordinates:
 C16(H16A,H16B), C32(H32A,H32B)
2.b Aromatic/amide H refined with riding coordinates:
 C3(H3), C5(H5), C9(H9), C11(H11), C12(H12), C13(H13), C14(H14), C19(H19),
 C21(H21), C25(H25), C27(H27), C28(H28), C29(H29), C30(H30)
2.c Idealised Me refined as rotating group:
 C7(H7A,H7B,H7C), C8(H8A,H8B,H8C), C23(H23A,H23B,H23C), C24(H24A,H24B,H24C),
 C34(H34A,H34B,H34C)
;
_olex2_submission_special_instructions 'No special instructions were received'

loop_
_space_group_symop_operation_xyz
'x, y, z'
'-x+1/2, y+1/2, -z+1/2'
'-x, -y, -z'
'x-1/2, -y-1/2, z-1/2'

loop_
_atom_site_label
_atom_site_type_symbol
_atom_site_fract_x
_atom_site_fract_y
_atom_site_fract_z
_atom_site_U_iso_or_equiv
_atom_site_adp_type
_atom_site_occupancy
_atom_site_site_symmetry_order
_atom_site_calc_flag
_atom_site_refinement_flags_posn
_atom_site_refinement_flags_adp
_atom_site_refinement_flags_occupancy
_atom_site_disorder_assembly
_atom_site_disorder_group
Co1 Co 0.80835(3) 0.58016(2) 0.44212(2) 0.02182(8) Uani 1 1 d . . . . .
Co2 Co 0.91528(3) 0.49098(2) 0.56754(2) 0.02438(9) Uani 1 1 d . . . . .
S1 S 0.78234(9) 0.28289(6) 0.72513(4) 0.0661(3) Uani 1 1 d . . . . .
O1 O 0.89785(16) 0.50422(9) 0.38450(7) 0.0242(3) Uani 1 1 d . . . . .
O2 O 0.89811(19) 0.36688(10) 0.31167(8) 0.0340(4) Uani 1 1 d . . . . .
O3 O 0.96883(15) 0.58408(9) 0.49330(7) 0.0223(3) Uani 1 1 d . . . . .
O4 O 0.73319(16) 0.65434(10) 0.50291(7) 0.0258(3) Uani 1 1 d . . . . .
O5 O 0.73499(19) 0.79335(11) 0.57054(9) 0.0351(4) Uani 1 1 d . . . . .
O6 O 0.77446(16) 0.48800(10) 0.49736(8) 0.0260(3) Uani 1 1 d . . . . .
N1 N 0.86922(19) 0.67097(11) 0.38859(9) 0.0230(4) Uani 1 1 d . . . . .
N2 N 0.6437(2) 0.56670(12) 0.39558(9) 0.0252(4) Uani 1 1 d . . . . .
N3 N 0.8414(2) 0.40164(14) 0.62875(10) 0.0339(5) Uani 1 1 d . . . . .
C1 C 0.8779(2) 0.51175(14) 0.31815(11) 0.0243(5) Uani 1 1 d . . . . .
C2 C 0.8790(2) 0.43969(15) 0.27743(11) 0.0270(5) Uani 1 1 d . . . . .
C3 C 0.8605(2) 0.44638(15) 0.20845(11) 0.0295(5) Uani 1 1 d . . . . .
H3 H 0.862524 0.397596 0.181731 0.035 Uiso 1 1 calc R U . . .
C4 C 0.8388(3) 0.52392(16) 0.17744(11) 0.0305(5) Uani 1 1 d . . . . .
C5 C 0.8408(2) 0.59446(15) 0.21654(11) 0.0291(5) Uani 1 1 d . . . . .
H5 H 0.829495 0.647414 0.196095 0.035 Uiso 1 1 calc R U . . .
C6 C 0.8596(2) 0.58897(15) 0.28668(11) 0.0260(5) Uani 1 1 d . . . . .
C7 C 0.9165(4) 0.29349(17) 0.27425(15) 0.0585(10) Uani 1 1 d . . . . .
H7A H 0.838170 0.282262 0.246327 0.088 Uiso 1 1 calc R U . . .
H7B H 0.932800 0.246706 0.304788 0.088 Uiso 1 1 calc R U . . .
H7C H 0.991105 0.300622 0.245688 0.088 Uiso 1 1 calc R U . . .
C8 C 0.8170(3) 0.53057(18) 0.10238(12) 0.0394(6) Uani 1 1 d . . . . .
H8A H 0.732403 0.556696 0.092293 0.059 Uiso 1 1 calc R U . . .
H8B H 0.818268 0.474866 0.082551 0.059 Uiso 1 1 calc R U . . .
H8C H 0.886091 0.564459 0.083731 0.059 Uiso 1 1 calc R U . . .
C9 C 0.8808(2) 0.66428(14) 0.32483(11) 0.0257(5) Uani 1 1 d . . . . .
H9 H 0.905167 0.712701 0.301138 0.031 Uiso 1 1 calc R U . . .
C10 C 0.9211(2) 0.74517(14) 0.42043(11) 0.0254(5) Uani 1 1 d . . . . .
C11 C 0.9013(3) 0.82275(15) 0.38980(12) 0.0310(5) Uani 1 1 d . . . . .
H11 H 0.847251 0.826875 0.350425 0.037 Uiso 1 1 calc R U . . .
C12 C 0.9597(3) 0.89329(15) 0.41647(14) 0.0364(6) Uani 1 1 d . . . . .
H12 H 0.947433 0.945611 0.395127 0.044 Uiso 1 1 calc R U . . .
C13 C 1.0368(3) 0.88703(15) 0.47485(14) 0.0374(6) Uani 1 1 d . . . . .
H13 H 1.078300 0.935039 0.493275 0.045 Uiso 1 1 calc R U . . .
C14 C 1.0528(3) 0.81100(15) 0.50585(13) 0.0330(6) Uani 1 1 d . . . . .
H14 H 1.104408 0.807750 0.546106 0.040 Uiso 1 1 calc R U . . .
C15 C 0.9954(2) 0.73839(14) 0.47985(11) 0.0249(5) Uani 1 1 d . . . . .
C16 C 1.0193(3) 0.66016(14) 0.52026(12) 0.0274(5) Uani 1 1 d . . . . .
H16A H 1.114533 0.653592 0.527457 0.033 Uiso 1 1 calc R U . . .
H16B H 0.982066 0.668447 0.564699 0.033 Uiso 1 1 calc R U . . .
C17 C 0.6539(2) 0.71317(14) 0.48058(11) 0.0247(5) Uani 1 1 d . . . . .
C18 C 0.6494(2) 0.78961(15) 0.51655(11) 0.0271(5) Uani 1 1 d . . . . .
C19 C 0.5638(3) 0.85174(15) 0.49662(12) 0.0303(5) Uani 1 1 d . . . . .
H19 H 0.563922 0.902678 0.520667 0.036 Uiso 1 1 calc R U . . .
C20 C 0.4761(3) 0.84136(15) 0.44133(12) 0.0310(5) Uani 1 1 d . . . . .
C21 C 0.4785(2) 0.76774(15) 0.40664(12) 0.0292(5) Uani 1 1 d . . . . .
H21 H 0.418836 0.759378 0.369903 0.035 Uiso 1 1 calc R U . . .
C22 C 0.5680(2) 0.70422(14) 0.42455(11) 0.0256(5) Uani 1 1 d . . . . .
C23 C 0.7465(4) 0.87126(19) 0.60457(16) 0.0538(9) Uani 1 1 d . . . . .
H23A H 0.769506 0.914711 0.572764 0.081 Uiso 1 1 calc R U . . .
H23B H 0.814445 0.867340 0.640015 0.081 Uiso 1 1 calc R U . . .
H23C H 0.663303 0.885152 0.624257 0.081 Uiso 1 1 calc R U . . .
C24 C 0.3807(3) 0.90943(17) 0.42074(14) 0.0406(6) Uani 1 1 d . . . . .
H24A H 0.424988 0.951140 0.394041 0.061 Uiso 1 1 calc R U . . .
H24B H 0.347173 0.935820 0.460767 0.061 Uiso 1 1 calc R U . . .
H24C H 0.308268 0.885299 0.394124 0.061 Uiso 1 1 calc R U . . .
C25 C 0.5573(2) 0.62506(14) 0.39125(11) 0.0263(5) Uani 1 1 d . . . . .
H25 H 0.481205 0.614964 0.364112 0.032 Uiso 1 1 calc R U . . .
C26 C 0.6066(2) 0.48421(15) 0.37371(12) 0.0282(5) Uani 1 1 d . . . . .
C27 C 0.5603(3) 0.46887(18) 0.30900(13) 0.0418(7) Uani 1 1 d . . . . .
H27 H 0.556479 0.512321 0.276830 0.050 Uiso 1 1 calc R U . . .
C28 C 0.5194(3) 0.3885(2) 0.29174(15) 0.0519(8) Uani 1 1 d . . . . .
H28 H 0.485492 0.377416 0.247873 0.062 Uiso 1 1 calc R U . . .
C29 C 0.5282(3) 0.32525(18) 0.33850(16) 0.0479(7) Uani 1 1 d . . . . .
H29 H 0.500558 0.270690 0.326571 0.058 Uiso 1 1 calc R U . . .
C30 C 0.5772(3) 0.34107(16) 0.40279(15) 0.0386(6) Uani 1 1 d . . . . .
H30 H 0.584296 0.296946 0.434268 0.046 Uiso 1 1 calc R U . . .
C31 C 0.6162(2) 0.42090(15) 0.42164(12) 0.0287(5) Uani 1 1 d . . . . .
C32 C 0.6595(2) 0.44136(16) 0.49286(12) 0.0299(5) Uani 1 1 d . . . . .
H32A H 0.589426 0.472837 0.514239 0.036 Uiso 1 1 calc R U . . .
H32B H 0.672679 0.388858 0.518024 0.036 Uiso 1 1 calc R U . . .
C33 C 0.8153(3) 0.35293(17) 0.66875(12) 0.0336(6) Uani 1 1 d . . . . .
O7 O 0.8217(2) 0.58620(12) 0.62167(9) 0.0393(5) Uani 1 1 d . . . . .
C34 C 0.7808(10) 0.5806(7) 0.6809(5) 0.035(2) Uani 0.25 1 d . . P . .
H34A H 0.701627 0.546578 0.680503 0.053 Uiso 0.25 1 calc R U P . .
H34B H 0.761361 0.636265 0.697759 0.053 Uiso 0.25 1 calc R U P . .
H34C H 0.847869 0.554562 0.709952 0.053 Uiso 0.25 1 calc R U P . .
H7 H 0.781(3) 0.613(2) 0.5978(17) 0.051(11) Uiso 1 1 d . . . . .

loop_
_atom_site_aniso_label
_atom_site_aniso_U_11
_atom_site_aniso_U_22
_atom_site_aniso_U_33
_atom_site_aniso_U_23
_atom_site_aniso_U_13
_atom_site_aniso_U_12
Co1 0.03197(17) 0.01574(14) 0.01758(14) -0.00033(11) -0.00145(12) 0.00227(12)
Co2 0.03561(18) 0.01974(15) 0.01772(14) 0.00135(11) -0.00023(12) 0.00442(13)
S1 0.0676(6) 0.0782(6) 0.0510(5) 0.0402(5) -0.0186(4) -0.0297(5)
O1 0.0368(9) 0.0193(7) 0.0162(7) -0.0009(6) -0.0006(6) 0.0035(7)
O2 0.0578(12) 0.0202(8) 0.0238(8) -0.0028(6) -0.0014(8) 0.0041(8)
O3 0.0320(9) 0.0156(7) 0.0192(7) -0.0011(6) -0.0024(6) 0.0029(6)
O4 0.0361(9) 0.0210(8) 0.0202(7) -0.0014(6) 0.0001(7) 0.0055(7)
O5 0.0477(11) 0.0267(9) 0.0302(9) -0.0083(7) -0.0086(8) 0.0086(8)
O6 0.0356(9) 0.0205(8) 0.0215(8) 0.0017(6) -0.0025(7) -0.0003(7)
N1 0.0295(10) 0.0166(9) 0.0227(9) 0.0003(7) -0.0028(8) 0.0023(8)
N2 0.0344(11) 0.0216(9) 0.0195(9) -0.0006(7) -0.0002(8) 0.0011(8)
N3 0.0415(13) 0.0316(11) 0.0285(11) 0.0084(9) 0.0002(9) 0.0006(10)
C1 0.0317(12) 0.0236(11) 0.0174(10) -0.0007(8) -0.0008(9) 0.0006(10)
C2 0.0337(13) 0.0239(11) 0.0234(11) -0.0014(9) -0.0003(9) 0.0011(10)
C3 0.0374(14) 0.0289(12) 0.0220(11) -0.0054(9) 0.0006(10) -0.0019(11)
C4 0.0351(13) 0.0359(13) 0.0204(11) -0.0004(10) -0.0011(10) -0.0011(11)
C5 0.0374(14) 0.0276(12) 0.0220(11) 0.0039(9) -0.0020(10) -0.0007(11)
C6 0.0331(13) 0.0247(11) 0.0203(11) -0.0001(9) -0.0003(9) 0.0008(10)
C7 0.117(3) 0.0232(13) 0.0352(15) -0.0070(11) -0.0028(17) 0.0116(17)
C8 0.0535(17) 0.0437(15) 0.0207(12) 0.0002(11) -0.0031(11) -0.0052(13)
C9 0.0343(13) 0.0205(11) 0.0219(11) 0.0037(9) -0.0022(9) 0.0026(10)
C10 0.0331(13) 0.0164(10) 0.0266(11) -0.0009(9) -0.0004(9) 0.0014(9)
C11 0.0399(14) 0.0216(11) 0.0313(12) 0.0015(9) -0.0026(11) 0.0029(10)
C12 0.0487(16) 0.0176(11) 0.0426(15) 0.0037(10) -0.0028(12) 0.0020(11)
C13 0.0474(16) 0.0202(12) 0.0440(15) -0.0058(11) -0.0043(12) -0.0029(11)
C14 0.0405(14) 0.0246(12) 0.0335(13) -0.0035(10) -0.0055(11) 0.0004(11)
C15 0.0298(12) 0.0197(11) 0.0253(11) -0.0023(9) 0.0013(9) 0.0021(9)
C16 0.0380(13) 0.0186(11) 0.0251(11) -0.0024(9) -0.0062(10) 0.0011(10)
C17 0.0298(12) 0.0208(11) 0.0237(11) 0.0014(9) 0.0042(9) 0.0030(9)
C18 0.0323(13) 0.0251(11) 0.0239(11) -0.0012(9) 0.0018(9) 0.0015(10)
C19 0.0378(14) 0.0227(11) 0.0308(12) -0.0029(9) 0.0056(10) 0.0047(10)
C20 0.0349(14) 0.0262(12) 0.0320(13) 0.0048(10) 0.0041(10) 0.0065(11)
C21 0.0307(13) 0.0296(12) 0.0271(12) 0.0036(10) 0.0004(10) 0.0041(10)
C22 0.0314(13) 0.0224(11) 0.0232(11) 0.0015(9) 0.0022(9) 0.0000(10)
C23 0.074(2) 0.0358(15) 0.0501(18) -0.0209(14) -0.0196(16) 0.0122(15)
C24 0.0443(16) 0.0354(14) 0.0419(15) 0.0015(12) -0.0014(12) 0.0136(13)
C25 0.0306(13) 0.0266(12) 0.0215(11) 0.0022(9) -0.0030(9) -0.0024(10)
C26 0.0321(13) 0.0240(11) 0.0285(12) -0.0045(9) 0.0017(10) -0.0017(10)
C27 0.0593(19) 0.0356(14) 0.0302(13) -0.0047(11) -0.0020(13) -0.0122(13)
C28 0.072(2) 0.0460(17) 0.0372(15) -0.0172(13) -0.0011(15) -0.0172(16)
C29 0.0556(19) 0.0304(14) 0.0581(19) -0.0148(13) 0.0057(15) -0.0098(14)
C30 0.0376(15) 0.0253(13) 0.0533(17) -0.0019(12) 0.0063(13) -0.0035(11)
C31 0.0281(12) 0.0234(11) 0.0347(13) -0.0020(10) 0.0027(10) -0.0003(10)
C32 0.0306(13) 0.0283(12) 0.0308(12) 0.0066(10) 0.0027(10) 0.0004(10)
C33 0.0331(14) 0.0385(14) 0.0286(12) 0.0030(11) -0.0066(10) -0.0006(11)
O7 0.0584(13) 0.0341(10) 0.0251(9) -0.0025(8) -0.0015(9) 0.0143(10)
C34 0.034(5) 0.030(5) 0.044(6) -0.002(4) 0.022(5) 0.006(4)

loop_
_atom_type_symbol
_atom_type_description
_atom_type_scat_dispersion_real
_atom_type_scat_dispersion_imag
_atom_type_scat_source
C C 0.0033 0.0016 'International Tables Vol C Tables 4.2.6.8 and 6.1.1.4'
H H 0.0000 0.0000 'International Tables Vol C Tables 4.2.6.8 and 6.1.1.4'
N N 0.0061 0.0033 'International Tables Vol C Tables 4.2.6.8 and 6.1.1.4'
O O 0.0106 0.0060 'International Tables Vol C Tables 4.2.6.8 and 6.1.1.4'
S S 0.1246 0.1234 'International Tables Vol C Tables 4.2.6.8 and 6.1.1.4'
Co Co 0.3494 0.9721 'International Tables Vol C Tables 4.2.6.8 and 6.1.1.4'

loop_
_geom_angle_atom_site_label_1
_geom_angle_atom_site_label_2
_geom_angle_atom_site_label_3
_geom_angle
_geom_angle_site_symmetry_1
_geom_angle_site_symmetry_3
_geom_angle_publ_flag
O3 Co1 O1 85.44(8) . . ?
O3 Co1 N1 88.95(8) . . ?
O3 Co1 N2 174.45(7) . . ?
O4 Co1 O1 175.38(7) . . ?
O4 Co1 O3 89.95(8) . . ?
O4 Co1 N1 91.62(9) . . ?
O4 Co1 N2 90.56(9) . . ?
O6 Co1 O1 87.45(8) . . ?
O6 Co1 O3 83.45(7) . . ?
O6 Co1 O4 91.72(8) . . ?
O6 Co1 N1 171.70(8) . . ?
O6 Co1 N2 91.01(8) . . ?
N1 Co1 O1 88.62(9) . . ?
N2 Co1 O1 94.00(8) . . ?
N2 Co1 N1 96.55(9) . . ?
O1 Co2 O3 92.10(7) 3_766 . ?
O1 Co2 O7 99.36(8) 3_766 . ?
O3 Co2 O1 76.17(7) 3_766 3_766 ?
O3 Co2 O3 80.74(8) 3_766 . ?
O3 Co2 O7 168.59(7) 3_766 . ?
O6 Co2 O1 161.82(7) . 3_766 ?
O6 Co2 O3 89.45(8) . 3_766 ?
O6 Co2 O3 74.40(7) . . ?
O6 Co2 N3 97.45(9) . . ?
O6 Co2 O7 92.64(8) . . ?
N3 Co2 O1 95.97(8) . 3_766 ?
N3 Co2 O3 171.84(8) . . ?
N3 Co2 O3 99.95(9) . 3_766 ?
N3 Co2 O7 90.91(10) . . ?
O7 Co2 O3 89.02(8) . . ?
Co1 O1 Co2 98.62(8) . 3_766 ?
C1 O1 Co1 118.29(14) . . ?
C1 O1 Co2 123.31(15) . 3_766 ?
C2 O2 C7 118.0(2) . . ?
Co1 O3 Co2 96.19(7) . . ?
Co1 O3 Co2 99.56(8) . 3_766 ?
Co2 O3 Co2 99.26(8) 3_766 . ?
C16 O3 Co1 121.74(13) . . ?
C16 O3 Co2 115.19(13) . . ?
C16 O3 Co2 120.18(15) . 3_766 ?
C17 O4 Co1 119.84(14) . . ?
C18 O5 C23 117.0(2) . . ?
Co1 O6 Co2 104.51(8) . . ?
C32 O6 Co1 123.75(14) . . ?
C32 O6 Co2 130.73(14) . . ?
C9 N1 Co1 121.98(16) . . ?
C9 N1 C10 117.3(2) . . ?
C10 N1 Co1 120.12(15) . . ?
C25 N2 Co1 122.94(16) . . ?
C25 N2 C26 118.3(2) . . ?
C26 N2 Co1 118.05(15) . . ?
C33 N3 Co2 170.5(2) . . ?
O1 C1 C2 119.4(2) . . ?
O1 C1 C6 122.5(2) . . ?
C6 C1 C2 118.0(2) . . ?
O2 C2 C1 114.6(2) . . ?
O2 C2 C3 125.2(2) . . ?
C3 C2 C1 120.3(2) . . ?
C2 C3 H3 119.3 . . ?
C2 C3 C4 121.3(2) . . ?
C4 C3 H3 119.3 . . ?
C3 C4 C8 121.0(2) . . ?
C5 C4 C3 118.7(2) . . ?
C5 C4 C8 120.3(2) . . ?
C4 C5 H5 119.6 . . ?
C4 C5 C6 120.8(2) . . ?
C6 C5 H5 119.6 . . ?
C1 C6 C5 120.9(2) . . ?
C1 C6 C9 119.3(2) . . ?
C5 C6 C9 119.1(2) . . ?
O2 C7 H7A 109.5 . . ?
O2 C7 H7B 109.5 . . ?
O2 C7 H7C 109.5 . . ?
H7A C7 H7B 109.5 . . ?
H7A C7 H7C 109.5 . . ?
H7B C7 H7C 109.5 . . ?
C4 C8 H8A 109.5 . . ?
C4 C8 H8B 109.5 . . ?
C4 C8 H8C 109.5 . . ?
H8A C8 H8B 109.5 . . ?
H8A C8 H8C 109.5 . . ?
H8B C8 H8C 109.5 . . ?
N1 C9 C6 125.1(2) . . ?
N1 C9 H9 117.4 . . ?
C6 C9 H9 117.4 . . ?
C11 C10 N1 119.7(2) . . ?
C15 C10 N1 119.6(2) . . ?
C15 C10 C11 120.6(2) . . ?
C10 C11 H11 119.8 . . ?
C12 C11 C10 120.5(2) . . ?
C12 C11 H11 119.8 . . ?
C11 C12 H12 120.3 . . ?
C11 C12 C13 119.5(2) . . ?
C13 C12 H12 120.3 . . ?
C12 C13 H13 120.1 . . ?
C14 C13 C12 119.8(2) . . ?
C14 C13 H13 120.1 . . ?
C13 C14 H14 119.0 . . ?
C13 C14 C15 122.0(2) . . ?
C15 C14 H14 119.0 . . ?
C10 C15 C14 117.6(2) . . ?
C10 C15 C16 126.5(2) . . ?
C14 C15 C16 115.9(2) . . ?
O3 C16 C15 117.46(19) . . ?
O3 C16 H16A 107.9 . . ?
O3 C16 H16B 107.9 . . ?
C15 C16 H16A 107.9 . . ?
C15 C16 H16B 107.9 . . ?
H16A C16 H16B 107.2 . . ?
O4 C17 C18 118.6(2) . . ?
O4 C17 C22 124.0(2) . . ?
C22 C17 C18 117.3(2) . . ?
O5 C18 C17 113.9(2) . . ?
O5 C18 C19 125.5(2) . . ?
C19 C18 C17 120.6(2) . . ?
C18 C19 H19 119.2 . . ?
C18 C19 C20 121.6(2) . . ?
C20 C19 H19 119.2 . . ?
C19 C20 C24 121.1(2) . . ?
C21 C20 C19 118.4(2) . . ?
C21 C20 C24 120.5(2) . . ?
C20 C21 H21 119.4 . . ?
C20 C21 C22 121.2(2) . . ?
C22 C21 H21 119.4 . . ?
C17 C22 C21 120.8(2) . . ?
C17 C22 C25 119.6(2) . . ?
C21 C22 C25 118.9(2) . . ?
O5 C23 H23A 109.5 . . ?
O5 C23 H23B 109.5 . . ?
O5 C23 H23C 109.5 . . ?
H23A C23 H23B 109.5 . . ?
H23A C23 H23C 109.5 . . ?
H23B C23 H23C 109.5 . . ?
C20 C24 H24A 109.5 . . ?
C20 C24 H24B 109.5 . . ?
C20 C24 H24C 109.5 . . ?
H24A C24 H24B 109.5 . . ?
H24A C24 H24C 109.5 . . ?
H24B C24 H24C 109.5 . . ?
N2 C25 C22 124.8(2) . . ?
N2 C25 H25 117.6 . . ?
C22 C25 H25 117.6 . . ?
C27 C26 N2 121.7(2) . . ?
C27 C26 C31 121.6(2) . . ?
C31 C26 N2 116.7(2) . . ?
C26 C27 H27 120.5 . . ?
C26 C27 C28 119.1(3) . . ?
C28 C27 H27 120.5 . . ?
C27 C28 H28 120.0 . . ?
C29 C28 C27 120.0(3) . . ?
C29 C28 H28 120.0 . . ?
C28 C29 H29 119.8 . . ?
C28 C29 C30 120.3(3) . . ?
C30 C29 H29 119.8 . . ?
C29 C30 H30 119.6 . . ?
C29 C30 C31 120.8(3) . . ?
C31 C30 H30 119.6 . . ?
C26 C31 C32 119.9(2) . . ?
C30 C31 C26 118.2(2) . . ?
C30 C31 C32 121.8(2) . . ?
O6 C32 C31 113.3(2) . . ?
O6 C32 H32A 108.9 . . ?
O6 C32 H32B 108.9 . . ?
C31 C32 H32A 108.9 . . ?
C31 C32 H32B 108.9 . . ?
H32A C32 H32B 107.7 . . ?
N3 C33 S1 178.4(3) . . ?
Co2 O7 H7 110(3) . . ?
C34 O7 Co2 126.4(5) . . ?
C34 O7 H7 116(3) . . ?
O7 C34 H34A 109.5 . . ?
O7 C34 H34B 109.5 . . ?
O7 C34 H34C 109.5 . . ?
H34A C34 H34B 109.5 . . ?
H34A C34 H34C 109.5 . . ?
H34B C34 H34C 109.5 . . ?

loop_
_geom_bond_atom_site_label_1
_geom_bond_atom_site_label_2
_geom_bond_distance
_geom_bond_site_symmetry_2
_geom_bond_publ_flag
Co1 O1 1.9348(17) . ?
Co1 O3 1.9117(19) . ?
Co1 O4 1.8889(17) . ?
Co1 O6 1.8889(18) . ?
Co1 N1 1.929(2) . ?
Co1 N2 1.915(2) . ?
Co2 O1 2.118(2) 3_766 ?
Co2 O3 2.1934(18) . ?
Co2 O3 2.1126(18) 3_766 ?
Co2 O6 1.9814(19) . ?
Co2 N3 2.051(2) . ?
Co2 O7 2.126(2) . ?
S1 C33 1.638(3) . ?
O1 C1 1.342(3) . ?
O2 C2 1.367(3) . ?
O2 C7 1.414(3) . ?
O3 C16 1.427(3) . ?
O4 C17 1.316(3) . ?
O5 C18 1.370(3) . ?
O5 C23 1.429(3) . ?
O6 C32 1.400(3) . ?
N1 C9 1.290(3) . ?
N1 C10 1.446(3) . ?
N2 C25 1.293(3) . ?
N2 C26 1.444(3) . ?
N3 C33 1.158(3) . ?
C1 C2 1.417(3) . ?
C1 C6 1.402(3) . ?
C2 C3 1.391(3) . ?
C3 H3 0.9500 . ?
C3 C4 1.407(4) . ?
C4 C5 1.378(3) . ?
C4 C8 1.515(3) . ?
C5 H5 0.9500 . ?
C5 C6 1.413(3) . ?
C6 C9 1.444(3) . ?
C7 H7A 0.9800 . ?
C7 H7B 0.9800 . ?
C7 H7C 0.9800 . ?
C8 H8A 0.9800 . ?
C8 H8B 0.9800 . ?
C8 H8C 0.9800 . ?
C9 H9 0.9500 . ?
C10 C11 1.402(3) . ?
C10 C15 1.394(3) . ?
C11 H11 0.9500 . ?
C11 C12 1.382(4) . ?
C12 H12 0.9500 . ?
C12 C13 1.392(4) . ?
C13 H13 0.9500 . ?
C13 C14 1.378(4) . ?
C14 H14 0.9500 . ?
C14 C15 1.400(3) . ?
C15 C16 1.511(3) . ?
C16 H16A 0.9900 . ?
C16 H16B 0.9900 . ?
C17 C18 1.426(3) . ?
C17 C22 1.410(3) . ?
C18 C19 1.381(3) . ?
C19 H19 0.9500 . ?
C19 C20 1.412(4) . ?
C20 C21 1.373(4) . ?
C20 C24 1.517(3) . ?
C21 H21 0.9500 . ?
C21 C22 1.412(3) . ?
C22 C25 1.439(3) . ?
C23 H23A 0.9800 . ?
C23 H23B 0.9800 . ?
C23 H23C 0.9800 . ?
C24 H24A 0.9800 . ?
C24 H24B 0.9800 . ?
C24 H24C 0.9800 . ?
C25 H25 0.9500 . ?
C26 C27 1.386(4) . ?
C26 C31 1.400(3) . ?
C27 H27 0.9500 . ?
C27 C28 1.398(4) . ?
C28 H28 0.9500 . ?
C28 C29 1.384(5) . ?
C29 H29 0.9500 . ?
C29 C30 1.389(4) . ?
C30 H30 0.9500 . ?
C30 C31 1.393(4) . ?
C31 C32 1.514(3) . ?
C32 H32A 0.9900 . ?
C32 H32B 0.9900 . ?
O7 C34 1.275(10) . ?
O7 H7 0.76(3) . ?
C34 H34A 0.9800 . ?
C34 H34B 0.9800 . ?
C34 H34C 0.9800 . ?

loop_
_geom_torsion_atom_site_label_1
_geom_torsion_atom_site_label_2
_geom_torsion_atom_site_label_3
_geom_torsion_atom_site_label_4
_geom_torsion
_geom_torsion_site_symmetry_1
_geom_torsion_site_symmetry_2
_geom_torsion_site_symmetry_3
_geom_torsion_site_symmetry_4
_geom_torsion_publ_flag
Co1 O1 C1 C2 -146.53(19) . . . . ?
Co1 O1 C1 C6 35.4(3) . . . . ?
Co1 O3 C16 C15 -34.4(3) . . . . ?
Co1 O4 C17 C18 -148.99(18) . . . . ?
Co1 O4 C17 C22 34.0(3) . . . . ?
Co1 O6 C32 C31 44.3(3) . . . . ?
Co1 N1 C9 C6 -4.5(3) . . . . ?
Co1 N1 C10 C11 -146.0(2) . . . . ?
Co1 N1 C10 C15 36.8(3) . . . . ?
Co1 N2 C25 C22 -5.2(3) . . . . ?
Co1 N2 C26 C27 -131.3(2) . . . . ?
Co1 N2 C26 C31 50.5(3) . . . . ?
Co2 O1 C1 C2 89.6(2) 3_766 . . . ?
Co2 O1 C1 C6 -88.5(3) 3_766 . . . ?
Co2 O3 C16 C15 91.5(2) 3_766 . . . ?
Co2 O3 C16 C15 -149.89(17) . . . . ?
Co2 O6 C32 C31 -149.08(16) . . . . ?
O1 Co1 O6 Co2 95.81(9) . . . . ?
O1 Co1 O6 C32 -94.61(18) . . . . ?
O1 C1 C2 O2 1.5(3) . . . . ?
O1 C1 C2 C3 -179.0(2) . . . . ?
O1 C1 C6 C5 179.0(2) . . . . ?
O1 C1 C6 C9 9.0(4) . . . . ?
O2 C2 C3 C4 178.7(2) . . . . ?
O3 Co1 O4 C17 140.64(17) . . . . ?
O3 Co1 O6 Co2 10.11(7) . . . . ?
O3 Co1 O6 C32 179.69(18) . . . . ?
O4 Co1 O6 Co2 -79.64(9) . . . . ?
O4 Co1 O6 C32 89.93(18) . . . . ?
O4 C17 C18 O5 2.3(3) . . . . ?
O4 C17 C18 C19 -177.3(2) . . . . ?
O4 C17 C22 C21 175.0(2) . . . . ?
O4 C17 C22 C25 4.4(4) . . . . ?
O5 C18 C19 C20 -178.0(2) . . . . ?
O6 Co1 O4 C17 -135.91(17) . . . . ?
N1 Co1 O4 C17 51.69(18) . . . . ?
N1 C10 C11 C12 -174.3(2) . . . . ?
N1 C10 C15 C14 174.7(2) . . . . ?
N1 C10 C15 C16 -6.2(4) . . . . ?
N2 Co1 O4 C17 -44.89(18) . . . . ?
N2 Co1 O6 Co2 -170.23(8) . . . . ?
N2 Co1 O6 C32 -0.65(18) . . . . ?
N2 C26 C27 C28 -176.6(3) . . . . ?
N2 C26 C31 C30 178.0(2) . . . . ?
N2 C26 C31 C32 1.9(3) . . . . ?
C1 C2 C3 C4 -0.8(4) . . . . ?
C1 C6 C9 N1 -26.7(4) . . . . ?
C2 C1 C6 C5 0.9(4) . . . . ?
C2 C1 C6 C9 -169.1(2) . . . . ?
C2 C3 C4 C5 2.4(4) . . . . ?
C2 C3 C4 C8 -179.2(2) . . . . ?
C3 C4 C5 C6 -2.3(4) . . . . ?
C4 C5 C6 C1 0.7(4) . . . . ?
C4 C5 C6 C9 170.7(2) . . . . ?
C5 C6 C9 N1 163.0(2) . . . . ?
C6 C1 C2 O2 179.6(2) . . . . ?
C6 C1 C2 C3 -0.9(4) . . . . ?
C7 O2 C2 C1 -172.4(3) . . . . ?
C7 O2 C2 C3 8.1(4) . . . . ?
C8 C4 C5 C6 179.3(2) . . . . ?
C9 N1 C10 C11 42.5(3) . . . . ?
C9 N1 C10 C15 -134.7(2) . . . . ?
C10 N1 C9 C6 166.8(2) . . . . ?
C10 C11 C12 C13 -1.2(4) . . . . ?
C10 C15 C16 O3 4.6(4) . . . . ?
C11 C10 C15 C14 -2.4(4) . . . . ?
C11 C10 C15 C16 176.6(2) . . . . ?
C11 C12 C13 C14 -0.8(4) . . . . ?
C12 C13 C14 C15 1.1(4) . . . . ?
C13 C14 C15 C10 0.5(4) . . . . ?
C13 C14 C15 C16 -178.7(3) . . . . ?
C14 C15 C16 O3 -176.3(2) . . . . ?
C15 C10 C11 C12 2.8(4) . . . . ?
C17 C18 C19 C20 1.5(4) . . . . ?
C17 C22 C25 N2 -20.3(4) . . . . ?
C18 C17 C22 C21 -2.1(3) . . . . ?
C18 C17 C22 C25 -172.6(2) . . . . ?
C18 C19 C20 C21 -0.8(4) . . . . ?
C18 C19 C20 C24 178.8(2) . . . . ?
C19 C20 C21 C22 -1.3(4) . . . . ?
C20 C21 C22 C17 2.8(4) . . . . ?
C20 C21 C22 C25 173.4(2) . . . . ?
C21 C22 C25 N2 169.0(2) . . . . ?
C22 C17 C18 O5 179.5(2) . . . . ?
C22 C17 C18 C19 0.0(4) . . . . ?
C23 O5 C18 C17 173.2(3) . . . . ?
C23 O5 C18 C19 -7.2(4) . . . . ?
C24 C20 C21 C22 179.1(2) . . . . ?
C25 N2 C26 C27 58.3(3) . . . . ?
C25 N2 C26 C31 -119.9(2) . . . . ?
C26 N2 C25 C22 164.7(2) . . . . ?
C26 C27 C28 C29 -1.5(5) . . . . ?
C26 C31 C32 O6 -50.7(3) . . . . ?
C27 C26 C31 C30 -0.2(4) . . . . ?
C27 C26 C31 C32 -176.3(3) . . . . ?
C27 C28 C29 C30 0.2(5) . . . . ?
C28 C29 C30 C31 1.1(5) . . . . ?
C29 C30 C31 C26 -1.1(4) . . . . ?
C29 C30 C31 C32 174.9(3) . . . . ?
C30 C31 C32 O6 133.4(2) . . . . ?
C31 C26 C27 C28 1.5(4) . . . . ?
